data_4503531
loop_
_publ_author_name
'Xu, Guogang'
'Li, Jing'
'Wang, Jiyang'
'Zhao, Hongyang'
'Liu, Hong'

_publ_section_title
;
 Flux Growth and Characterizations of Ga3PO7Single Crystals
;
_journal_issue 10
_journal_name_full 'Crystal Growth &amp; Design'
_journal_page_first 3577
_journal_paper_doi 10.1021/cg7012649
_journal_volume 8
_journal_year 2008
_chemical_formula_moiety 'Ga3 O7 P'
_chemical_formula_sum 'Ga3 O7 P'
_chemical_formula_weight 352.13
_chemical_name_systematic
; 
 ? 
;
_space_group_IT_number 160
_symmetry_cell_setting rhombohedral
_symmetry_space_group_name_Hall 'R 3 -2"'
_symmetry_space_group_name_H-M 'R 3 m :H'
_atom_sites_solution_primary direct
_atom_sites_solution_secondary difmap
_audit_creation_method SHELXL-97
_cell_angle_alpha 90.00
_cell_angle_beta 90.00
_cell_angle_gamma 120.00
_cell_formula_units_Z 3
_cell_length_a 7.897(3)
_cell_length_b 7.897(3)
_cell_length_c 6.757(6)
_cell_measurement_reflns_used 524
_cell_measurement_temperature 293(2)
_cell_measurement_theta_max 27.36
_cell_measurement_theta_min 4.24
_cell_volume 364.9(4)
_computing_cell_refinement 'APEX2 Software Suite (Bruker,2005)'
_computing_data_collection 'APEX2 Software Suite (Bruker,2005)'
_computing_data_reduction 'APEX2 Software Suite (Bruker,2005)'
_computing_molecular_graphics 'SHELXTL (Bruker, 1997)'
_computing_publication_material 'WINGX (Farrugia,1999)'
_computing_structure_refinement 'SHELXL-97 (Sheldrick, 1997)'
_computing_structure_solution 'SIR97 (Altomare,1999)'
_diffrn_ambient_temperature 293(2)
_diffrn_measured_fraction_theta_full 0.991
_diffrn_measured_fraction_theta_max 0.991
_diffrn_measurement_device_type 'Bruker APEX2 CCD area-detector diffractometer'
_diffrn_measurement_method '\f and \w scans'
_diffrn_radiation_monochromator graphite
_diffrn_radiation_source 'fine-focus sealed tube'
_diffrn_radiation_type MoK\a
_diffrn_radiation_wavelength 0.71073
_diffrn_reflns_av_R_equivalents 0.0309
_diffrn_reflns_av_sigmaI/netI 0.0323
_diffrn_reflns_limit_h_max 9
_diffrn_reflns_limit_h_min -5
_diffrn_reflns_limit_k_max 3
_diffrn_reflns_limit_k_min -10
_diffrn_reflns_limit_l_max 7
_diffrn_reflns_limit_l_min -8
_diffrn_reflns_number 521
_diffrn_reflns_theta_full 27.36
_diffrn_reflns_theta_max 27.36
_diffrn_reflns_theta_min 4.24
_diffrn_standards_number 0
_exptl_absorpt_coefficient_mu 16.803
_exptl_absorpt_correction_T_max 0.9207
_exptl_absorpt_correction_T_min 0.2897
_exptl_absorpt_correction_type numerical
_exptl_absorpt_process_details 'APEX2 Software Suite (Bruker,2005)'
_exptl_crystal_colour colourless
_exptl_crystal_density_diffrn 4.807
_exptl_crystal_density_method 'not measured'
_exptl_crystal_description block
_exptl_crystal_F_000 492
_exptl_crystal_size_max 0.10
_exptl_crystal_size_mid 0.07
_exptl_crystal_size_min 0.01
_refine_diff_density_max 0.703
_refine_diff_density_min -0.533
_refine_diff_density_rms 0.191
_refine_ls_abs_structure_details 'Flack H D (1983), Acta Cryst. A39, 876-881'
_refine_ls_abs_structure_Flack 0.07(3)
_refine_ls_extinction_coef 0.112(5)
_refine_ls_extinction_expression Fc^*^=kFc[1+0.001xFc^2^\l^3^/sin(2\q)]^-1/4^
_refine_ls_extinction_method SHELXL
_refine_ls_goodness_of_fit_ref 1.208
_refine_ls_matrix_type full
_refine_ls_number_parameters 26
_refine_ls_number_reflns 191
_refine_ls_number_restraints 1
_refine_ls_restrained_S_all 1.204
_refine_ls_R_factor_all 0.0192
_refine_ls_R_factor_gt 0.0192
_refine_ls_shift/su_max 0.000
_refine_ls_shift/su_mean 0.000
_refine_ls_structure_factor_coef Fsqd
_refine_ls_weighting_details 'calc w=1/[\s^2^(Fo^2^)+(0.0212P)^2^+0.0000P] where P=(Fo^2^+2Fc^2^)/3'
_refine_ls_weighting_scheme calc
_refine_ls_wR_factor_gt 0.0431
_refine_ls_wR_factor_ref 0.0431
_reflns_number_gt 191
_reflns_number_total 191
_reflns_threshold_expression >2sigma(I)
_cod_data_source_file cg7012649_si_001.cif
_cod_data_source_block xuguogang04
_cod_depositor_comments
;
The following automatic conversions were performed:

'_symmetry_cell_setting' value 'Rhombohedral' changed to
'rhombohedral' according to
/home/saulius/struct/CIF-dictionaries/cif_core.dic dictionary named
'cif_core.dic' version 2.4.1 from 2010-06-29.

Automatic conversion script
Id: cif_fix_values 1715 2011-07-08 13:25:40Z adriana 
;
_cod_original_sg_symbol_H-M 'R3m  '
_cod_database_code 4503531

loop_
_symmetry_equiv_pos_as_xyz
'x, y, z'
'-y, x-y, z'
'-x+y, -x, z'
'-y, -x, z'
'-x+y, y, z'
'x, x-y, z'
'x+2/3, y+1/3, z+1/3'
'-y+2/3, x-y+1/3, z+1/3'
'-x+y+2/3, -x+1/3, z+1/3'
'-y+2/3, -x+1/3, z+1/3'
'-x+y+2/3, y+1/3, z+1/3'
'x+2/3, x-y+1/3, z+1/3'
'x+1/3, y+2/3, z+2/3'
'-y+1/3, x-y+2/3, z+2/3'
'-x+y+1/3, -x+2/3, z+2/3'
'-y+1/3, -x+2/3, z+2/3'
'-x+y+1/3, y+2/3, z+2/3'
'x+1/3, x-y+2/3, z+2/3'

loop_
_atom_site_label
_atom_site_type_symbol
_atom_site_fract_x
_atom_site_fract_y
_atom_site_fract_z
_atom_site_U_iso_or_equiv
_atom_site_adp_type
_atom_site_occupancy
_atom_site_symmetry_multiplicity
_atom_site_calc_flag
_atom_site_refinement_flags
Ga1 Ga 0.92691(8) 0.46346(4) 0.0463 0.0054(3) Uani 1 2 d S
O1 O 0.7730(4) 0.5461(8) 0.5184(8) 0.0137(11) Uani 1 2 d S
O2 O 0.6667 0.3333 0.2221(11) 0.0047(16) Uani 1 6 d S
O3 O 1.0815(7) 0.5408(4) 0.2752(9) 0.0082(12) Uani 1 2 d S
P1 P 0.6667 0.3333 0.4564(4) 0.0054(7) Uani 1 6 d S

loop_
_atom_site_aniso_label
_atom_site_aniso_U_11
_atom_site_aniso_U_22
_atom_site_aniso_U_33
_atom_site_aniso_U_23
_atom_site_aniso_U_13
_atom_site_aniso_U_12
Ga1 0.0039(4) 0.0044(3) 0.0077(4) -0.00033(12) -0.0007(2) 0.0020(2)
O1 0.015(2) 0.009(2) 0.016(3) -0.003(2) -0.0016(11) 0.0045(11)
O2 0.007(2) 0.007(2) 0.001(4) 0.000 0.000 0.0034(10)
O3 0.007(2) 0.0093(19) 0.008(3) -0.0018(7) -0.0037(15) 0.0034(11)
P1 0.0062(8) 0.0062(8) 0.0039(16) 0.000 0.000 0.0031(4)

loop_
_atom_type_symbol
_atom_type_description
_atom_type_scat_dispersion_real
_atom_type_scat_dispersion_imag
_atom_type_scat_source
O O 0.0106 0.0060 'International Tables Vol C Tables 4.2.6.8 and 6.1.1.4'
P P 0.1023 0.0942 'International Tables Vol C Tables 4.2.6.8 and 6.1.1.4'
Ga Ga 0.2307 1.6083 'International Tables Vol C Tables 4.2.6.8 and 6.1.1.4'

loop_
_geom_angle_atom_site_label_1
_geom_angle_atom_site_label_2
_geom_angle_atom_site_label_3
_geom_angle
_geom_angle_site_symmetry_1
_geom_angle_site_symmetry_3
O1 Ga1 O3 100.4(2) 8_654 .
O1 Ga1 O3 94.70(16) 8_654 15_664
O3 Ga1 O3 125.7(2) . 15_664
O1 Ga1 O3 94.70(16) 8_654 14_644
O3 Ga1 O3 125.7(2) . 14_644
O3 Ga1 O3 104.3(3) 15_664 14_644
O1 Ga1 O2 168.9(3) 8_654 .
O3 Ga1 O2 90.6(2) . .
O3 Ga1 O2 78.6(2) 15_664 .
O3 Ga1 O2 78.6(2) 14_644 .
P1 O1 Ga1 151.3(4) . 15_665
P1 O2 Ga1 123.71(17) . 3_665
P1 O2 Ga1 123.71(17) . .
Ga1 O2 Ga1 92.2(2) 3_665 .
P1 O2 Ga1 123.71(17) . 2_655
Ga1 O2 Ga1 92.2(2) 3_665 2_655
Ga1 O2 Ga1 92.2(2) . 2_655
Ga1 O3 Ga1 123.87(17) . 9_665
Ga1 O3 Ga1 123.87(17) . 8_655
Ga1 O3 Ga1 109.4(3) 9_665 8_655
O1 P1 O1 112.6(2) 3_665 .
O1 P1 O1 112.6(2) 3_665 2_655
O1 P1 O1 112.6(2) . 2_655
O1 P1 O2 106.1(2) 3_665 .
O1 P1 O2 106.1(2) . .
O1 P1 O2 106.1(2) 2_655 .

loop_
_geom_bond_atom_site_label_1
_geom_bond_atom_site_label_2
_geom_bond_distance
_geom_bond_site_symmetry_2
Ga1 O1 1.866(6) 8_654
Ga1 O3 1.873(6) .
Ga1 O3 1.889(3) 15_664
Ga1 O3 1.889(3) 14_644
Ga1 O2 2.140(4) .
O1 P1 1.514(5) .
O1 Ga1 1.866(5) 15_665
O2 P1 1.583(9) .
O2 Ga1 2.140(4) 3_665
O2 Ga1 2.140(4) 2_655
O3 Ga1 1.889(3) 9_665
O3 Ga1 1.889(3) 8_655
P1 O1 1.514(5) 3_665
P1 O1 1.514(5) 2_655

loop_
_geom_torsion_atom_site_label_1
_geom_torsion_atom_site_label_2
_geom_torsion_atom_site_label_3
_geom_torsion_atom_site_label_4
_geom_torsion
_geom_torsion_site_symmetry_1
_geom_torsion_site_symmetry_4
O1 Ga1 O2 P1 180.005(2) 8_654 .
O3 Ga1 O2 P1 0.0 . .
O3 Ga1 O2 P1 -126.34(18) 15_664 .
O3 Ga1 O2 P1 126.34(18) 14_644 .
O1 Ga1 O2 Ga1 46.13(13) 8_654 3_665
O3 Ga1 O2 Ga1 -133.87(13) . 3_665
O3 Ga1 O2 Ga1 99.8(2) 15_664 3_665
O3 Ga1 O2 Ga1 -7.5(2) 14_644 3_665
O1 Ga1 O2 Ga1 -46.12(13) 8_654 2_655
O3 Ga1 O2 Ga1 133.87(13) . 2_655
O3 Ga1 O2 Ga1 7.5(2) 15_664 2_655
O3 Ga1 O2 Ga1 -99.8(2) 14_644 2_655
O1 Ga1 O3 Ga1 -79.4(3) 8_654 9_665
O3 Ga1 O3 Ga1 177.0(3) 15_664 9_665
O3 Ga1 O3 Ga1 24.2(5) 14_644 9_665
O2 Ga1 O3 Ga1 100.6(3) . 9_665
O1 Ga1 O3 Ga1 79.4(3) 8_654 8_655
O3 Ga1 O3 Ga1 -24.2(5) 15_664 8_655
O3 Ga1 O3 Ga1 -177.0(3) 14_644 8_655
O2 Ga1 O3 Ga1 -100.6(3) . 8_655
Ga1 O1 P1 O1 -64.4(3) 15_665 3_665
Ga1 O1 P1 O1 64.4(3) 15_665 2_655
Ga1 O1 P1 O2 180.002(3) 15_665 .
Ga1 O2 P1 O1 60.0 3_665 3_665
Ga1 O2 P1 O1 -60.000(1) . 3_665
Ga1 O2 P1 O1 180.000(1) 2_655 3_665
Ga1 O2 P1 O1 180.0 3_665 .
Ga1 O2 P1 O1 60.0 . .
Ga1 O2 P1 O1 -60.000(1) 2_655 .
Ga1 O2 P1 O1 -60.0 3_665 2_655
Ga1 O2 P1 O1 180.0 . 2_655
Ga1 O2 P1 O1 60.0 2_655 2_655
